data_2005032
loop_
_publ_author_name
'Saleh, M. I.'
'Salhin, A.'
'Saad, B.'
'Sivakumar, K.'
'Fun, H.-K.'

_publ_section_title
;
 A 1:2 Host--Guest Complex of Diaza-15-crown-5 with Picric Acid
;
_journal_issue 6
_journal_name_full 'Acta Crystallographica Section C'
_journal_page_first 1509
_journal_page_last 1512
_journal_paper_doi 10.1107/S010827019501691X
_journal_volume 52
_journal_year 1996
_chemical_formula_iupac 'C10 H24 N2 O3 2+ , 2C6 H2 N3 O7 -'
_chemical_formula_moiety 'C10 H24 N2 O3 2+,2(C6 H2 N3 O7 -)'
_chemical_formula_sum 'C22 H28 N8 O17'
_chemical_formula_weight 676.52
_chemical_name_systematic
;
1:2 complex of 1,4,10-trioxa-7,13-diazacyclopentadecane and picric acid.
;
_space_group_IT_number 14
_symmetry_cell_setting monoclinic
_symmetry_space_group_name_Hall '-P 2ybc'
_symmetry_space_group_name_H-M 'P 1 21/c 1'
_audit_creation_method SHELXL
_cell_angle_alpha 90.00
_cell_angle_beta 103.260(10)
_cell_angle_gamma 90.00
_cell_formula_units_Z 4
_cell_length_a 17.832(2)
_cell_length_b 15.0880(10)
_cell_length_c 11.0230(10)
_cell_measurement_reflns_used 25
_cell_measurement_temperature 293(2)
_cell_measurement_theta_max 25
_cell_measurement_theta_min 8
_cell_volume 2886.7(5)
_computing_cell_refinement XSCANS
_computing_data_collection 'XSCANS (Siemens, 1994)'
_computing_data_reduction XSCANS
_computing_molecular_graphics 'SHELXTL/PC (Sheldrick, 1990b)'
_computing_publication_material SHELXL-93
_computing_structure_refinement 'SHELXL-93 (Sheldrick, 1993)'
_computing_structure_solution 'SHELXS-86 (Sheldrick, 1990a)'
_diffrn_ambient_temperature 293(2)
_diffrn_measurement_device 'Siemens P4 diffractometer'
_diffrn_measurement_method '\q/2\q scans'
_diffrn_radiation_monochromator graphite
_diffrn_radiation_source 'fine-focus sealed tube'
_diffrn_radiation_type MoK\a
_diffrn_radiation_wavelength 0.71073
_diffrn_reflns_av_R_equivalents 0.0183
_diffrn_reflns_av_sigmaI/netI 0.0419
_diffrn_reflns_limit_h_max 22
_diffrn_reflns_limit_h_min -23
_diffrn_reflns_limit_k_max 1
_diffrn_reflns_limit_k_min -19
_diffrn_reflns_limit_l_max 14
_diffrn_reflns_limit_l_min -1
_diffrn_reflns_number 8154
_diffrn_reflns_theta_max 27.50
_diffrn_reflns_theta_min 1.79
_diffrn_standards_decay_% <3
_diffrn_standards_interval_count 97
_diffrn_standards_number 3
_exptl_absorpt_coefficient_mu 0.136
_exptl_absorpt_correction_type none
_exptl_crystal_colour Yellow
_exptl_crystal_density_diffrn 1.557
_exptl_crystal_description 'Rectangular prism'
_exptl_crystal_F_000 1408
_exptl_crystal_size_max 0.54
_exptl_crystal_size_mid 0.48
_exptl_crystal_size_min 0.22
_refine_diff_density_max 0.29
_refine_diff_density_min -0.29
_refine_ls_extinction_method none
_refine_ls_goodness_of_fit_all 0.981
_refine_ls_goodness_of_fit_obs 1.149
_refine_ls_hydrogen_treatment refall
_refine_ls_matrix_type full
_refine_ls_number_parameters 527
_refine_ls_number_reflns 6584
_refine_ls_number_restraints 0
_refine_ls_restrained_S_all 0.981
_refine_ls_restrained_S_obs 1.149
_refine_ls_R_factor_all 0.0775
_refine_ls_R_factor_obs 0.0466
_refine_ls_shift/esd_max 0.000
_refine_ls_shift/esd_mean 0.000
_refine_ls_structure_factor_coef Fsqd
_refine_ls_weighting_details 'w = 1/[\s^2^(Fo^2^)+(0.0743P)^2^] where P=(Fo^2^+2Fc^2^)/3'
_refine_ls_weighting_scheme calc
_refine_ls_wR_factor_all 0.1343
_refine_ls_wR_factor_obs 0.1219
_reflns_number_observed 4144
_reflns_number_total 6584
_reflns_observed_criterion >2sigma(I)
_cod_data_source_file mu1223.cif
_cod_data_source_block sa6
_cod_depositor_comments
;
The following automatic conversions were performed:
'_symmetry_cell_setting' value 'Monoclinic' changed to 'monoclinic'
according to '/home/saulius/struct/CIF-dictionaries/cif_core.dic'
dictionary named 'cif_core.dic' version 2.4.1 from 2010-06-29.

Automatic conversion script
Id: cif_fix_enum 1527 2010-12-29 10:47:43Z saulius 

The following automatic conversions were performed:

'_symmetry_cell_setting' value 'Monoclinic' changed to 'monoclinic'
according to /home/saulius/struct/CIF-dictionaries/cif_core.dic
dictionary named 'cif_core.dic' version 2.4.1 from
2010-06-29.

'_exptl_absorpt_correction_type' value 'None' changed to
'none' according to
/home/saulius/struct/CIF-dictionaries/cif_core.dic dictionary named
'cif_core.dic' version 2.4.1 from 2010-06-29.

'_geom_bond_publ_flag'
value 'Yes' changed to 'yes' according to
/home/saulius/struct/CIF-dictionaries/cif_core.dic dictionary named
'cif_core.dic' version 2.4.1 from 2010-06-29 (50
times).

'_geom_angle_publ_flag' value 'Yes' changed to 'yes'
according to /home/saulius/struct/CIF-dictionaries/cif_core.dic
dictionary named 'cif_core.dic' version 2.4.1 from 2010-06-29 (25
times).

'_geom_torsion_publ_flag' value 'Yes' changed to 'yes'
according to /home/saulius/struct/CIF-dictionaries/cif_core.dic
dictionary named 'cif_core.dic' version 2.4.1 from 2010-06-29 (20
times).

Automatic conversion script
Id: cif_fix_values 1715 2011-07-08 13:25:40Z adriana 

The following automatic conversions were performed:

'_refine_ls_weighting_scheme' value 'calc w =
1/[\s^2^(Fo^2^)+(0.0743P)^2^] where P=(Fo^2^+2Fc^2^)/3' was changed
to 'calc'. New tag '_refine_ls_weighting_details' was created. The
value of the new tag was set to 'w = 1/[\s^2^(Fo^2^)+(0.0743P)^2^]
where P=(Fo^2^+2Fc^2^)/3'.

Automatic conversion script
Id: cif_fix_values 3143 2015-03-26 13:38:13Z robertas 
;
_cod_original_sg_symbol_H-M P21/c
_cod_database_code 2005032

loop_
_symmetry_equiv_pos_as_xyz
'x, y, z'
'-x, y+1/2, -z+1/2'
'-x, -y, -z'
'x, -y-1/2, z-1/2'

loop_
_atom_site_aniso_label
_atom_site_aniso_U_11
_atom_site_aniso_U_22
_atom_site_aniso_U_33
_atom_site_aniso_U_12
_atom_site_aniso_U_13
_atom_site_aniso_U_23
O1 0.0598(10) 0.0701(11) 0.1150(15) 0.0048(8) 0.0084(10) 0.0113(10)
O2 0.164(2) 0.0594(10) 0.0513(10) 0.0319(12) 0.0088(11) -0.0002(8)
O3 0.0805(11) 0.0600(9) 0.0661(10) 0.0146(8) 0.0323(9) 0.0149(8)
N1 0.0680(11) 0.0506(10) 0.0534(11) -0.0169(9) 0.0297(9) -0.0094(8)
N2 0.0424(9) 0.0600(10) 0.0346(8) -0.0038(8) 0.0074(7) 0.0052(7)
C1 0.0675(14) 0.089(2) 0.0537(14) -0.0326(14) 0.0252(12) -0.0256(13)
C2 0.0491(12) 0.111(2) 0.0544(14) -0.0066(14) 0.0065(11) -0.0149(14)
C3A 0.079(3) 0.075(2) 0.056(3) 0.028(2) 0.010(2) 0.008(3)
C3B 0.079(3) 0.075(2) 0.056(3) 0.028(2) 0.010(2) 0.008(3)
C4A 0.083(3) 0.053(2) 0.058(2) 0.020(2) 0.025(2) 0.019(2)
C4B 0.083(3) 0.053(2) 0.058(2) 0.020(2) 0.025(2) 0.019(2)
C5 0.077(2) 0.0500(13) 0.0677(15) 0.0020(11) 0.0250(13) -0.0043(11)
C6 0.0579(12) 0.0623(14) 0.0498(12) -0.0198(10) 0.0218(10) -0.0113(10)
C7 0.0566(13) 0.094(2) 0.0382(11) 0.0099(13) 0.0050(10) 0.0155(12)
C8 0.0620(14) 0.090(2) 0.0622(15) 0.0192(14) 0.0091(13) 0.0306(15)
C9 0.098(2) 0.0440(13) 0.094(2) 0.0137(13) 0.050(2) 0.0202(13)
C10 0.119(2) 0.0410(12) 0.093(2) -0.0177(14) 0.063(2) -0.0056(13)
O4A 0.0508(7) 0.0444(7) 0.0406(7) -0.0031(6) 0.0170(6) 0.0043(6)
O5A 0.0540(8) 0.1238(15) 0.0395(8) -0.0163(9) 0.0072(7) 0.0137(9)
O6A 0.0400(7) 0.0605(8) 0.0538(8) -0.0040(6) 0.0105(6) -0.0122(7)
O7A 0.1046(13) 0.0706(11) 0.0770(11) -0.0395(10) 0.0280(10) 0.0104(9)
O8A 0.1179(15) 0.1092(15) 0.0457(10) -0.0404(12) 0.0138(10) 0.0176(9)
O9A 0.0751(11) 0.0746(11) 0.0728(11) -0.0205(9) -0.0168(9) 0.0026(9)
O10A 0.0948(11) 0.0419(8) 0.0572(9) -0.0172(7) 0.0338(8) -0.0084(7)
N3A 0.0394(8) 0.0509(9) 0.0408(8) 0.0035(7) 0.0122(7) -0.0030(7)
N4A 0.0677(11) 0.0498(10) 0.0529(11) -0.0072(9) 0.0227(9) 0.0077(8)
N5A 0.0486(9) 0.0449(9) 0.0481(9) -0.0044(7) 0.0166(8) -0.0063(8)
C11A 0.0374(8) 0.0330(8) 0.0392(9) 0.0063(7) 0.0148(7) 0.0015(7)
C12A 0.0382(8) 0.0390(9) 0.0362(9) 0.0037(7) 0.0118(7) -0.0031(7)
C13A 0.0417(9) 0.0384(9) 0.0461(10) -0.0042(8) 0.0159(8) -0.0042(8)
C14A 0.0498(10) 0.0372(9) 0.0427(10) -0.0002(8) 0.0201(8) 0.0032(8)
C15A 0.0455(9) 0.0402(9) 0.0353(9) 0.0027(8) 0.0112(8) -0.0002(8)
C16A 0.0372(8) 0.0340(8) 0.0423(9) -0.0005(7) 0.0136(7) -0.0028(7)
O4B 0.0486(7) 0.0603(8) 0.0422(7) -0.0105(6) 0.0171(6) -0.0008(6)
O5B 0.131(2) 0.0831(13) 0.0982(15) 0.0169(13) 0.0345(13) -0.0346(12)
O6B 0.108(2) 0.146(2) 0.0498(10) -0.0010(14) 0.0094(11) -0.0109(12)
O7B 0.0658(10) 0.0915(13) 0.0897(13) -0.0272(10) 0.0420(9) -0.0085(10)
O8B 0.0815(11) 0.120(2) 0.0610(10) -0.0209(11) 0.0417(9) -0.0134(10)
O9B 0.0883(12) 0.0665(10) 0.0755(11) -0.0190(9) 0.0321(9) -0.0250(9)
O10B 0.0708(10) 0.0866(12) 0.0638(10) -0.0345(9) 0.0303(8) -0.0149(9)
N3B 0.0546(10) 0.0664(12) 0.0556(11) -0.0164(9) 0.0195(9) -0.0139(9)
N4B 0.0470(9) 0.0638(11) 0.0613(11) 0.0012(8) 0.0263(8) 0.0069(9)
N5B 0.0551(9) 0.0517(10) 0.0431(9) -0.0068(8) 0.0132(8) -0.0011(8)
C11B 0.0362(8) 0.0416(9) 0.0389(9) 0.0008(7) 0.0092(7) 0.0052(8)
C12B 0.0404(9) 0.0450(10) 0.0412(10) 0.0020(8) 0.0110(8) 0.0001(8)
C13B 0.0400(9) 0.0452(10) 0.0547(12) -0.0029(8) 0.0158(9) 0.0010(9)
C14B 0.0370(9) 0.0504(10) 0.0464(10) 0.0047(8) 0.0161(8) 0.0081(9)
C15B 0.0408(9) 0.0501(11) 0.0365(9) 0.0063(8) 0.0096(8) 0.0046(8)
C16B 0.0387(9) 0.0445(10) 0.0391(9) -0.0007(8) 0.0078(7) 0.0041(8)

loop_
_atom_site_label
_atom_site_occupancy
_atom_site_fract_x
_atom_site_fract_y
_atom_site_fract_z
_atom_site_U_iso_or_equiv
_atom_site_thermal_displace_type
_atom_site_calc_flag
_atom_site_refinement_flags
_atom_site_type_symbol
O1 1 .18509(10) .53058(12) .0154(2) .0835(6) Uani d . O
O2 1 .27933(14) .64816(12) .1813(2) .0943(7) Uani d . O
O3 1 .31885(9) .35190(11) .3598(2) .0664(4) Uani d . O
N1 1 .21766(11) .37668(12) .1447(2) .0548(5) Uani d . N
N2 1 .32234(10) .53252(12) .37599(15) .0459(4) Uani d . N
C1 1 .14959(15) .3855(2) .0379(2) .0683(7) Uani d . C
C2 1 .12281(14) .4783(2) .0279(3) .0723(7) Uani d . C
C3A .585(3) .1637(3) .6225(3) .0420(5) .0709(11) Uani d P C
H3A .585(3) .1446(3) .6228(3) .1165(5) .080 Uiso d PR H
H3B .585(3) .1244(3) .6453(3) -.0253(5) .080 Uiso d PR H
C3B .415(3) .1827(5) .6217(5) -.0180(6) .0709(11) Uani d P C
H3C .415(3) .1328(5) .6394(5) -.0653(6) .080 Uiso d PR H
H3D .415(3) .2209(5) .6362(5) -.0637(6) .080 Uiso d PR H
C4A .585(3) .2363(2) .6765(3) .0680(4) .0634(9) Uani d P C
H4A .585(3) .2633(2) .6651(3) .0037(4) .080 Uiso d PR H
H4B .585(3) .2246(2) .7386(3) .0689(4) .080 Uiso d PR H
C4B .415(3) .1873(4) .6659(4) .1020(6) .0634(9) Uani d P C
H4C .415(3) .1813(4) .7290(4) .0936(6) .080 Uiso d PR H
H4D .415(3) .1509(4) .6449(4) .1474(6) .080 Uiso d PR H
C5 1 .2697(2) .6763(2) .2980(2) .0635(6) Uani d . C
C6 1 .32990(13) .6308(2) .3933(2) .0551(5) Uani d . C
C7 1 .37094(14) .4777(2) .4770(2) .0638(6) Uani d . C
C8 1 .38921(15) .3908(2) .4268(3) .0722(7) Uani d . C
C9 1 .3275(2) .2931(2) .2638(3) .0739(8) Uani d . C
C10 1 .2511(2) .2850(2) .1756(3) .0779(8) Uani d . C
O4A 1 .36029(7) .47077(8) .14752(11) .0442(3) Uani d . O
O5A 1 .47303(9) .55278(13) .30993(13) .0730(5) Uani d . O
O6A 1 .56411(7) .60596(10) .23557(13) .0515(3) Uani d . O
O7A 1 .49954(11) .74054(12) -0.1670(2) .0829(5) Uani d . O
O8A 1 .42254(12) .67164(14) -0.3136(2) .0917(6) Uani d . O
O9A 1 .25887(10) .44259(12) -0.2153(2) .0796(5) Uani d . O
O10A 1 .30517(10) .36763(9) -.05142(14) .0620(4) Uani d . O
N3A 1 .49817(8) .57874(11) .22224(14) .0432(4) Uani d . N
N4A 1 .45177(11) .68303(11) -0.2038(2) .0554(4) Uani d . N
N5A 1 .30161(9) .43546(11) -0.1131(2) .0463(4) Uani d . N
C11A 1 .38537(9) .51399(11) .0683(2) .0356(4) Uani d . C
C12A 1 .44931(9) .57565(11) .0971(2) .0373(4) Uani d . C
C13A 1 .47007(11) .62982(12) .0104(2) .0411(4) Uani d . C
C14A 1 .43018(11) .62571(12) -0.1121(2) .0417(4) Uani d . C
C15A 1 .37273(11) .56318(12) -0.1511(2) .0400(4) Uani d . C
C16A 1 .35395(9) .50784(11) -.0648(2) .0371(4) Uani d . C
O4B 1 .16754(7) .46299(9) .36442(12) .0493(3) Uani d . O
O5B 1 .09757(14) .26761(14) .2840(2) .1028(7) Uani d . O
O6B 1 .01837(13) .3665(2) .2013(2) .1029(7) Uani d . O
O7B 1 -.07771(10) .31715(12) .6340(2) .0784(5) Uani d . O
O8B 1 -.01325(10) .3982(2) .7816(2) .0834(6) Uani d . O
O9B 1 .15835(10) .61045(11) .6773(2) .0746(5) Uani d . O
O10B 1 .23247(9) .57259(12) .55921(15) .0713(5) Uani d . O
N3B 1 .06052(11) .33249(14) .2911(2) .0578(5) Uani d . N
N4B 1 -.02474(10) .36783(13) .6767(2) .0551(4) Uani d . N
N5B 1 .17542(10) .56119(12) .6003(2) .0496(4) Uani d . N
C11B 1 .12620(10) .44426(12) .4392(2) .0388(4) Uani d . C
C12B 1 .06820(10) .37556(12) .4115(2) .0419(4) Uani d . C
C13B 1 .02044(11) .34946(14) .4846(2) .0458(4) Uani d . C
C14B 1 .02623(10) .39262(13) .5972(2) .0436(4) Uani d . C
C15B 1 .07782(10) .46043(13) .6327(2) .0424(4) Uani d . C
C16B 1 .12562(10) .48600(12) .5565(2) .0410(4) Uani d . C
H1N1 1 .2053(12) .3979(15) .212(2) .053(6) Uiso d . H
H2N1 1 .2535(14) .4145(17) .126(2) .070(7) Uiso d . H
H1N2 1 .2739(14) .5191(14) .3698(19) .053(6) Uiso d . H
H2N2 1 .3346(13) .5167(15) .298(2) .062(6) Uiso d . H
H1A 1 .1677(14) .3624(16) -.034(2) .074(7) Uiso d . H
H1B 1 .1130(14) .3469(16) .049(2) .064(7) Uiso d . H
H2A 1 .0796(15) .4849(17) -.045(3) .077(7) Uiso d . H
H2B 1 .1047(15) .4988(17) .099(3) .081(8) Uiso d . H
H5A 1 .2176(14) .6608(16) .310(2) .071(7) Uiso d . H
H5B 1 .2754(15) .746(2) .309(2) .087(8) Uiso d . H
H6A 1 .3828(13) .6450(14) .388(2) .060(6) Uiso d . H
H6B 1 .3226(13) .6452(15) .480(2) .067(7) Uiso d . H
H7A 1 .4200(16) .5140(18) .514(3) .088(8) Uiso d . H
H7B 1 .3423(13) .4716(16) .538(2) .069(7) Uiso d . H
H8A 1 .4134(14) .3565(17) .495(3) .078(8) Uiso d . H
H8B 1 .4259(14) .3999(17) .370(2) .077(8) Uiso d . H
H9A 1 .3658(14) .3171(16) .225(2) .072(7) Uiso d . H
H9B 1 .3410(13) .2311(18) .300(2) .076(7) Uiso d . H
H10A 1 .2146(15) .2535(18) .211(2) .079(8) Uiso d . H
H10B 1 .2523(15) .2542(18) .101(3) .084(8) Uiso d . H
H13A 1 .5102(12) .6675(14) .0363(18) .048(5) Uiso d . H
H15A 1 .3476(10) .5582(12) -0.2339(18) .038(5) Uiso d . H
H13B 1 -.0122(13) .3043(16) .463(2) .060(6) Uiso d . H
H15B 1 .0807(11) .4893(13) .709(2) .048(5) Uiso d . H

loop_
_atom_type_symbol
_atom_type_description
_atom_type_scat_dispersion_real
_atom_type_scat_dispersion_imag
_atom_type_scat_source
C C 0.0033 0.0016 'International Tables Vol C Tables 4.2.6.8 and 6.1.1.4'
H H 0.0000 0.0000 'International Tables Vol C Tables 4.2.6.8 and 6.1.1.4'
N N 0.0061 0.0033 'International Tables Vol C Tables 4.2.6.8 and 6.1.1.4'
O O 0.0106 0.0060 'International Tables Vol C Tables 4.2.6.8 and 6.1.1.4'

loop_
_geom_angle_atom_site_label_1
_geom_angle_atom_site_label_2
_geom_angle_atom_site_label_3
_geom_angle
_geom_angle_publ_flag
C2 O1 C3B 126.5(4) yes
C2 O1 C3A 105.2(3) yes
C4A O2 C5 125.4(3) yes
C5 O2 C4B 96.8(3) yes
C9 O3 C8 114.2(2) yes
C1 N1 C10 117.8(2) yes
C7 N2 C6 115.7(2) yes
C2 C1 N1 109.6(2) yes
O1 C2 C1 107.0(2) yes
O1 C3A C4A 107.2(4) yes
O1 C3B C4B 102.3(5) yes
O2 C4A C3A 106.4(3) yes
C3B C4B O2 104.0(5) yes
O2 C5 C6 106.7(2) yes
C5 C6 N2 109.7(2) yes
C8 C7 N2 110.5(2) yes
O3 C8 C7 108.3(2) yes
O3 C9 C10 107.5(2) yes
C9 C10 N1 109.1(2) yes
O5A N3A O6A 122.1(2) ?
O5A N3A C12A 119.51(15) ?
O6A N3A C12A 118.41(15) ?
O8A N4A O7A 122.7(2) ?
O8A N4A C14A 119.3(2) ?
O7A N4A C14A 118.1(2) ?
O9A N5A O10A 122.2(2) ?
O9A N5A C16A 119.2(2) ?
O10A N5A C16A 118.5(2) ?
O4A C11A C16A 123.8(2) yes
O4A C11A C12A 124.8(2) yes
C16A C11A C12A 111.43(14) yes
C13A C12A C11A 123.7(2) ?
C13A C12A N3A 116.3(2) ?
C11A C12A N3A 119.93(15) ?
C12A C13A C14A 119.7(2) ?
C13A C14A C15A 120.9(2) ?
C13A C14A N4A 119.9(2) ?
C15A C14A N4A 119.1(2) ?
C16A C15A C14A 118.8(2) ?
C15A C16A C11A 124.6(2) ?
C15A C16A N5A 116.3(2) ?
C11A C16A N5A 119.03(15) ?
O5B N3B O6B 122.9(2) ?
O5B N3B C12B 119.2(2) ?
O6B N3B C12B 117.8(2) ?
O8B N4B O7B 123.2(2) ?
O8B N4B C14B 119.0(2) ?
O7B N4B C14B 117.7(2) ?
O10B N5B O9B 122.5(2) ?
O10B N5B C16B 119.1(2) ?
O9B N5B C16B 118.5(2) ?
O4B C11B C16B 128.0(2) yes
O4B C11B C12B 121.4(2) yes
C16B C11B C12B 110.55(15) yes
C13B C12B C11B 126.7(2) ?
C13B C12B N3B 118.1(2) ?
C11B C12B N3B 115.2(2) ?
C12B C13B C14B 117.9(2) ?
C15B C14B C13B 120.9(2) ?
C15B C14B N4B 119.5(2) ?
C13B C14B N4B 119.5(2) ?
C14B C15B C16B 120.1(2) ?
C15B C16B C11B 123.8(2) ?
C15B C16B N5B 115.5(2) ?
C11B C16B N5B 120.7(2) ?

loop_
_geom_bond_atom_site_label_1
_geom_bond_atom_site_label_2
_geom_bond_distance
_geom_bond_publ_flag
O1 C2 1.395(3) yes
O1 C3A 1.485(5) yes
O1 C3B 1.421(8) yes
O2 C4A 1.376(4) yes
O2 C4B 1.694(7) yes
O2 C5 1.402(3) yes
O3 C9 1.416(3) yes
O3 C8 1.428(3) yes
N1 C1 1.490(3) yes
N1 C10 1.514(3) yes
N2 C7 1.494(3) yes
N2 C6 1.497(3) yes
C1 C2 1.475(4) yes
C3A C4A 1.500(7) yes
C3B C4B 1.468(10) yes
C5 C6 1.487(4) yes
C7 C8 1.488(4) yes
C9 C10 1.486(4) yes
O4A C11A 1.252(2) yes
O5A N3A 1.220(2) yes
O6A N3A 1.222(2) yes
O7A N4A 1.218(2) yes
O8A N4A 1.215(2) yes
O9A N5A 1.212(2) yes
O10A N5A 1.222(2) yes
N3A C12A 1.453(2) yes
N4A C14A 1.448(2) yes
N5A C16A 1.456(2) yes
C11A C16A 1.448(2) yes
C11A C12A 1.449(2) yes
C12A C13A 1.372(2) yes
C13A C14A 1.376(3) yes
C14A C15A 1.386(3) yes
C15A C16A 1.365(2) yes
O4B C11B 1.258(2) yes
O5B N3B 1.194(3) yes
O6B N3B 1.211(3) yes
O7B N4B 1.223(2) yes
O8B N4B 1.217(2) yes
O9B N5B 1.218(2) yes
O10B N5B 1.217(2) yes
N3B C12B 1.456(3) yes
N4B C14B 1.448(2) yes
N5B C16B 1.453(2) yes
C11B C16B 1.440(3) yes
C11B C12B 1.446(3) yes
C12B C13B 1.358(3) yes
C13B C14B 1.385(3) yes
C14B C15B 1.371(3) yes
C15B C16B 1.382(2) yes

loop_
_geom_torsion_atom_site_label_1
_geom_torsion_atom_site_label_2
_geom_torsion_atom_site_label_3
_geom_torsion_atom_site_label_4
_geom_torsion
_geom_torsion_publ_flag
C10 N1 C1 C2 176.5(2) yes
C3A O1 C2 C1 -164.2(3) yes
C3B O1 C2 C1 168.5(4) yes
N1 C1 C2 O1 56.9(3) yes
C2 O1 C3A C4A 163.2(3) yes
C2 O1 C3B C4B 84.3(6) yes
C5 O2 C4A C3A -82.3(4) yes
O1 C3A C4A O2 -70.3(4) yes
O1 C3B C4B O2 71.2(6) yes
C5 O2 C4B C3B -168.2(4) yes
C4A O2 C5 C6 -178.3(3) yes
C4B O2 C5 C6 154.9(3) yes
O2 C5 C6 N2 -57.3(3) yes
C7 N2 C6 C5 -170.8(2) yes
C6 N2 C7 C8 -152.3(2) yes
C9 O3 C8 C7 153.1(2) yes
N2 C7 C8 O3 -51.2(3) yes
C8 O3 C9 C10 -159.3(2) yes
O3 C9 C10 N1 47.6(3) yes
C1 N1 C10 C9 167.3(2) yes
